data_2211480
loop_
_publ_author_name
'Zhao, Yan-Li'
'Zhang, Qiao-Zhen'
'Chen, Xin'
'Yu, Ming'

_publ_section_title
;
 2-(4-Chlorobenzyloxy)benzaldehyde
;
_journal_coeditor_code IS2112
_journal_issue 12
_journal_name_full 'Acta Crystallographica Section E'
_journal_page_first o5891
_journal_page_last o5892
_journal_paper_doi 10.1107/S1600536806050665
_journal_volume 62
_journal_year 2006
_chemical_formula_iupac 'C14 H11 Cl O2'
_chemical_formula_moiety 'C14 H11 Cl O2'
_chemical_formula_sum 'C14 H11 Cl O2'
_chemical_formula_weight 246.68
_chemical_name_systematic
;
2-(4-Chlorobenzyloxy)benzaldehyde
;
_space_group_IT_number 19
_symmetry_cell_setting orthorhombic
_symmetry_space_group_name_Hall 'P 2ac 2ab'
_symmetry_space_group_name_H-M 'P 21 21 21'
_atom_sites_solution_hydrogens geom
_atom_sites_solution_primary direct
_atom_sites_solution_secondary difmap
_audit_creation_method SHELXL-97
_cell_angle_alpha 90.00
_cell_angle_beta 90.00
_cell_angle_gamma 90.00
_cell_formula_units_Z 4
_cell_length_a 4.0635(11)
_cell_length_b 14.894(4)
_cell_length_c 19.715(5)
_cell_measurement_reflns_used 1962
_cell_measurement_temperature 294(2)
_cell_measurement_theta_max 21.88
_cell_measurement_theta_min 2.92
_cell_volume 1193.2(5)
_computing_cell_refinement 'SAINT (Bruker, 1999)'
_computing_data_collection 'SMART (Bruker, 1999)'
_computing_data_reduction SAINT
_computing_molecular_graphics 'SHELXTL (Sheldrick, 1997b)'
_computing_publication_material SHELXTL
_computing_structure_refinement 'SHELXL97 (Sheldrick, 1997a)'
_computing_structure_solution 'SHELXS97 (Sheldrick, 1997a)'
_diffrn_ambient_temperature 294(2)
_diffrn_measured_fraction_theta_full 0.998
_diffrn_measured_fraction_theta_max 0.998
_diffrn_measurement_device_type 'Bruker SMART APEX CCD area-detector'
_diffrn_measurement_method '\f and \w'
_diffrn_radiation_monochromator graphite
_diffrn_radiation_source 'fine-focus sealed tube'
_diffrn_radiation_type MoK\a
_diffrn_radiation_wavelength 0.71073
_diffrn_reflns_av_R_equivalents 0.0343
_diffrn_reflns_av_sigmaI/netI 0.0374
_diffrn_reflns_limit_h_max 4
_diffrn_reflns_limit_h_min -4
_diffrn_reflns_limit_k_max 17
_diffrn_reflns_limit_k_min -17
_diffrn_reflns_limit_l_max 23
_diffrn_reflns_limit_l_min -15
_diffrn_reflns_number 6035
_diffrn_reflns_theta_full 25.02
_diffrn_reflns_theta_max 25.02
_diffrn_reflns_theta_min 1.71
_diffrn_standards_number 0
_exptl_absorpt_coefficient_mu 0.305
_exptl_absorpt_correction_T_max 0.982
_exptl_absorpt_correction_T_min 0.926
_exptl_absorpt_correction_type multi-scan
_exptl_absorpt_process_details '(SADABS; Sheldrick, 1996)'
_exptl_crystal_colour colorless
_exptl_crystal_density_diffrn 1.373
_exptl_crystal_density_method 'not measured'
_exptl_crystal_description block
_exptl_crystal_F_000 512
_exptl_crystal_size_max 0.20
_exptl_crystal_size_mid 0.16
_exptl_crystal_size_min 0.06
_refine_diff_density_max 0.110
_refine_diff_density_min -0.101
_refine_ls_abs_structure_details 'Flack (1983), 817 Friedel pairs'
_refine_ls_abs_structure_Flack 0.08(9)
_refine_ls_extinction_method none
_refine_ls_goodness_of_fit_ref 1.023
_refine_ls_hydrogen_treatment constr
_refine_ls_matrix_type full
_refine_ls_number_parameters 154
_refine_ls_number_reflns 2090
_refine_ls_number_restraints 0
_refine_ls_restrained_S_all 1.023
_refine_ls_R_factor_all 0.0619
_refine_ls_R_factor_gt 0.0360
_refine_ls_shift/su_max 0.007
_refine_ls_shift/su_mean 0.001
_refine_ls_structure_factor_coef Fsqd
_refine_ls_weighting_details 'calc w=1/[\s^2^(Fo^2^)+(0.0351P)^2^+0.063P] where P=(Fo^2^+2Fc^2^)/3'
_refine_ls_weighting_scheme calc
_refine_ls_wR_factor_gt 0.0735
_refine_ls_wR_factor_ref 0.0839
_reflns_number_gt 1496
_reflns_number_total 2090
_reflns_threshold_expression I>2\s(I)
_cod_data_source_file is2112.cif
_cod_data_source_block I
_cod_depositor_comments
;
The following automatic conversions were performed:
'_symmetry_cell_setting' value 'Orthorhombic' changed to 'orthorhombic'
according to '/home/saulius/struct/CIF-dictionaries/cif_core.dic'
dictionary named 'cif_core.dic' version 2.4.1 from 2010-06-29.

Automatic conversion script
Id: cif_fix_enum 1527 2010-12-29 10:47:43Z saulius 

The following automatic conversions were performed:

'_symmetry_cell_setting' value 'Orthorhombic' changed to
'orthorhombic' according to
/home/saulius/struct/CIF-dictionaries/cif_core.dic dictionary named
'cif_core.dic' version 2.4.1 from 2010-06-29.

Automatic conversion script
Id: cif_fix_values 1715 2011-07-08 13:25:40Z adriana 
;
_cod_database_code 2211480
_cod_database_fobs_code 2211480

loop_
_symmetry_equiv_pos_as_xyz
'x, y, z'
'-x+1/2, -y, z+1/2'
'-x, y+1/2, -z+1/2'
'x+1/2, -y+1/2, -z'

loop_
_atom_site_type_symbol
_atom_site_label
_atom_site_fract_x
_atom_site_fract_y
_atom_site_fract_z
_atom_site_U_iso_or_equiv
_atom_site_adp_type
_atom_site_calc_flag
_atom_site_refinement_flags
_atom_site_occupancy
Cl Cl1 0.8073(2) 0.57136(5) 1.11020(4) 0.0908(3) Uani d . 1
O O1 0.8994(4) 0.66909(10) 0.78416(8) 0.0646(5) Uani d . 1
O O2 0.5618(5) 0.90579(12) 0.72731(10) 0.0861(6) Uani d . 1
C C1 0.9607(6) 0.68961(16) 0.71798(13) 0.0551(6) Uani d . 1
C C2 1.1272(7) 0.63429(17) 0.67372(14) 0.0668(7) Uani d . 1
H H2 1.2059 0.5788 0.6881 0.080 Uiso calc R 1
C C3 1.1752(8) 0.6624(2) 0.60799(15) 0.0813(8) Uani d . 1
H H3 1.2898 0.6255 0.5781 0.098 Uiso calc R 1
C C4 1.0579(8) 0.7437(2) 0.58531(15) 0.0843(10) Uani d . 1
H H4 1.0910 0.7616 0.5406 0.101 Uiso calc R 1
C C5 0.8914(7) 0.79778(19) 0.62977(14) 0.0708(8) Uani d . 1
H H5 0.8101 0.8526 0.6147 0.085 Uiso calc R 1
C C6 0.8416(6) 0.77294(15) 0.69617(12) 0.0555(6) Uani d . 1
C C7 0.6685(7) 0.83306(18) 0.74226(13) 0.0687(7) Uani d . 1
H H7 0.6382 0.8137 0.7867 0.082 Uiso calc R 1
C C8 1.0320(6) 0.58681(15) 0.81037(12) 0.0632(7) Uani d . 1
H H8A 1.2671 0.5841 0.8021 0.076 Uiso calc R 1
H H8B 0.9291 0.5359 0.7882 0.076 Uiso calc R 1
C C9 0.9654(6) 0.58427(14) 0.88453(13) 0.0554(6) Uani d . 1
C C10 1.0830(6) 0.65084(15) 0.92731(14) 0.0636(7) Uani d . 1
H H10 1.1966 0.6992 0.9088 0.076 Uiso calc R 1
C C11 1.0363(7) 0.64716(15) 0.99600(13) 0.0629(7) Uani d . 1
H H11 1.1174 0.6925 1.0238 0.075 Uiso calc R 1
C C12 0.8685(6) 0.57587(16) 1.02329(13) 0.0617(7) Uani d . 1
C C13 0.7494(7) 0.50885(16) 0.98266(13) 0.0678(7) Uani d . 1
H H13 0.6382 0.4603 1.0015 0.081 Uiso calc R 1
C C14 0.7961(7) 0.51419(15) 0.91375(13) 0.0635(7) Uani d . 1
H H14 0.7110 0.4692 0.8861 0.076 Uiso calc R 1

loop_
_atom_site_aniso_label
_atom_site_aniso_U_11
_atom_site_aniso_U_22
_atom_site_aniso_U_33
_atom_site_aniso_U_12
_atom_site_aniso_U_13
_atom_site_aniso_U_23
Cl1 0.1048(6) 0.0868(5) 0.0808(5) -0.0094(5) 0.0026(5) 0.0059(4)
O1 0.0767(12) 0.0485(9) 0.0686(11) 0.0131(9) 0.0031(9) 0.0036(8)
O2 0.1051(16) 0.0514(11) 0.1018(15) 0.0119(11) -0.0129(12) 0.0127(10)
C1 0.0512(15) 0.0511(14) 0.0632(15) -0.0099(12) -0.0049(13) -0.0040(12)
C2 0.0605(18) 0.0628(16) 0.0770(18) -0.0043(14) -0.0003(16) -0.0141(14)
C3 0.0641(17) 0.100(2) 0.080(2) -0.0136(19) 0.0022(19) -0.0265(19)
C4 0.068(2) 0.116(3) 0.0686(19) -0.027(2) -0.0027(16) 0.0022(19)
C5 0.0615(18) 0.0790(19) 0.0718(19) -0.0168(16) -0.0120(15) 0.0066(16)
C6 0.0533(15) 0.0515(13) 0.0616(15) -0.0096(13) -0.0083(13) 0.0005(12)
C7 0.0803(18) 0.0543(16) 0.0716(16) 0.0017(16) -0.0128(16) 0.0079(14)
C8 0.0625(16) 0.0441(13) 0.0829(19) 0.0110(13) -0.0075(14) 0.0006(12)
C9 0.0515(14) 0.0372(13) 0.0776(16) 0.0053(12) -0.0080(14) 0.0031(13)
C10 0.0621(18) 0.0395(13) 0.0891(19) -0.0030(13) -0.0001(15) 0.0051(13)
C11 0.0650(17) 0.0422(13) 0.0815(19) 0.0003(14) -0.0083(15) -0.0023(13)
C12 0.0579(16) 0.0461(13) 0.0811(17) 0.0063(14) -0.0063(14) 0.0054(13)
C13 0.0690(18) 0.0446(14) 0.0899(19) -0.0077(14) -0.0055(16) 0.0097(14)
C14 0.0610(16) 0.0400(13) 0.0896(19) -0.0033(13) -0.0153(15) -0.0006(13)

loop_
_atom_type_symbol
_atom_type_description
_atom_type_scat_dispersion_real
_atom_type_scat_dispersion_imag
_atom_type_scat_source
C C 0.0033 0.0016 'International Tables Vol C Tables 4.2.6.8 and 6.1.1.4'
H H 0.0000 0.0000 'International Tables Vol C Tables 4.2.6.8 and 6.1.1.4'
O O 0.0106 0.0060 'International Tables Vol C Tables 4.2.6.8 and 6.1.1.4'
Cl Cl 0.1484 0.1585 'International Tables Vol C Tables 4.2.6.8 and 6.1.1.4'

loop_
_geom_angle_atom_site_label_1
_geom_angle_atom_site_label_2
_geom_angle_atom_site_label_3
_geom_angle
C1 O1 C8 117.88(18)
O1 C1 C2 124.2(2)
O1 C1 C6 115.4(2)
C2 C1 C6 120.4(3)
C3 C2 C1 119.0(3)
C3 C2 H2 120.5
C1 C2 H2 120.5
C2 C3 C4 121.7(3)
C2 C3 H3 119.2
C4 C3 H3 119.2
C5 C4 C3 118.7(3)
C5 C4 H4 120.6
C3 C4 H4 120.6
C4 C5 C6 121.6(3)
C4 C5 H5 119.2
C6 C5 H5 119.2
C5 C6 C1 118.7(2)
C5 C6 C7 120.0(2)
C1 C6 C7 121.4(2)
O2 C7 C6 125.1(2)
O2 C7 H7 117.5
C6 C7 H7 117.5
O1 C8 C9 107.90(18)
O1 C8 H8A 110.1
C9 C8 H8A 110.1
O1 C8 H8B 110.1
C9 C8 H8B 110.1
H8A C8 H8B 108.4
C14 C9 C10 117.4(2)
C14 C9 C8 121.4(2)
C10 C9 C8 121.1(2)
C11 C10 C9 121.7(2)
C11 C10 H10 119.2
C9 C10 H10 119.2
C10 C11 C12 119.2(2)
C10 C11 H11 120.4
C12 C11 H11 120.4
C13 C12 C11 120.7(2)
C13 C12 Cl1 120.0(2)
C11 C12 Cl1 119.3(2)
C12 C13 C14 119.2(2)
C12 C13 H13 120.4
C14 C13 H13 120.4
C13 C14 C9 121.8(2)
C13 C14 H14 119.1
C9 C14 H14 119.1

loop_
_geom_bond_atom_site_label_1
_geom_bond_atom_site_label_2
_geom_bond_distance
Cl1 C12 1.733(3)
O1 C1 1.363(3)
O1 C8 1.435(3)
O2 C7 1.203(3)
C1 C2 1.378(3)
C1 C6 1.400(3)
C2 C3 1.376(4)
C2 H2 0.9300
C3 C4 1.376(4)
C3 H3 0.9300
C4 C5 1.369(4)
C4 H4 0.9300
C5 C6 1.375(3)
C5 H5 0.9300
C6 C7 1.457(3)
C7 H7 0.9300
C8 C9 1.488(3)
C8 H8A 0.9700
C8 H8B 0.9700
C9 C14 1.377(3)
C9 C10 1.387(3)
C10 C11 1.369(3)
C10 H10 0.9300
C11 C12 1.372(3)
C11 H11 0.9300
C12 C13 1.368(3)
C13 C14 1.374(3)
C13 H13 0.9300
C14 H14 0.9300

loop_
_geom_torsion_atom_site_label_1
_geom_torsion_atom_site_label_2
_geom_torsion_atom_site_label_3
_geom_torsion_atom_site_label_4
_geom_torsion
C8 O1 C1 C2 3.5(3)
C8 O1 C1 C6 -176.5(2)
O1 C1 C2 C3 -179.8(2)
C6 C1 C2 C3 0.2(4)
C1 C2 C3 C4 -0.8(4)
C2 C3 C4 C5 0.4(4)
C3 C4 C5 C6 0.5(4)
C4 C5 C6 C1 -1.0(4)
C4 C5 C6 C7 178.9(3)
O1 C1 C6 C5 -179.4(2)
C2 C1 C6 C5 0.6(3)
O1 C1 C6 C7 0.8(3)
C2 C1 C6 C7 -179.2(2)
C5 C6 C7 O2 -0.5(4)
C1 C6 C7 O2 179.4(3)
C1 O1 C8 C9 173.8(2)
O1 C8 C9 C14 123.7(2)
O1 C8 C9 C10 -58.9(3)
C14 C9 C10 C11 0.6(4)
C8 C9 C10 C11 -177.0(2)
C9 C10 C11 C12 -0.1(4)
C10 C11 C12 C13 0.2(4)
C10 C11 C12 Cl1 -179.7(2)
C11 C12 C13 C14 -0.8(4)
Cl1 C12 C13 C14 179.1(2)
C12 C13 C14 C9 1.3(4)
C10 C9 C14 C13 -1.2(4)
C8 C9 C14 C13 176.3(2)

loop_
_cod_related_entry_id
_cod_related_entry_database
_cod_related_entry_code
1 ChemSpider 604111
